data_1507964
loop_
_publ_author_name
'Spokoyny, Alexander M.'
'Machan, Charles W.'
'Clingerman, Daniel J.'
'Rosen, Mari S.'
'Wiester, Michael J.'
'Kennedy, Robert D.'
'Stern, Charlotte L.'
'Sarjeant, Amy A.'
'Mirkin, Chad A.'

_publ_section_title
;
 A coordination chemistry dichotomy for icosahedral carborane-based
 ligands.
;
_journal_issue 8
_journal_name_full 'Nature chemistry'
_journal_page_first 590
_journal_page_last 596
_journal_paper_doi 10.1038/nchem.1088
_journal_volume 3
_journal_year 2011
_chemical_formula_sum 'C38 H50 B2 Cl4 F8 P2 Pt S2'
_chemical_formula_weight 1143.35
_chemical_name_systematic
; 
 ? 
;
_space_group_IT_number 2
_symmetry_cell_setting triclinic
_symmetry_space_group_name_Hall '-P 1'
_symmetry_space_group_name_H-M 'P -1'
_atom_sites_solution_hydrogens geom
_atom_sites_solution_primary direct
_atom_sites_solution_secondary difmap
_audit_creation_method SHELXL-97
_cell_angle_alpha 84.2210(10)
_cell_angle_beta 72.1080(10)
_cell_angle_gamma 71.6350(10)
_cell_formula_units_Z 2
_cell_length_a 12.19250(10)
_cell_length_b 12.9626(2)
_cell_length_c 15.4070(2)
_cell_measurement_reflns_used 9208
_cell_measurement_temperature 273(2)
_cell_measurement_theta_max 30.38
_cell_measurement_theta_min 2.78
_cell_volume 2199.22(5)
_computing_cell_refinement 'Bruker SAINT'
_computing_data_collection 'Bruker APEX2'
_computing_data_reduction 'Bruker SAINT'
_computing_molecular_graphics 'Bruker SHELXTL'
_computing_publication_material 'Bruker SHELXTL'
_computing_structure_refinement 'SHELXL-97 (Sheldrick, 2008)'
_computing_structure_solution 'SHELXS-97 (Sheldrick, 2008)'
_diffrn_ambient_temperature 273(2)
_diffrn_measured_fraction_theta_full 0.986
_diffrn_measured_fraction_theta_max 0.986
_diffrn_measurement_device_type 'Bruker APEX-II CCD'
_diffrn_measurement_method '\f and \w scans'
_diffrn_radiation_monochromator graphite
_diffrn_radiation_source 'fine-focus sealed tube'
_diffrn_radiation_type MoK\a
_diffrn_radiation_wavelength 0.71073
_diffrn_reflns_av_R_equivalents 0.0000
_diffrn_reflns_av_sigmaI/netI 0.0174
_diffrn_reflns_limit_h_max 17
_diffrn_reflns_limit_h_min -16
_diffrn_reflns_limit_k_max 18
_diffrn_reflns_limit_k_min -18
_diffrn_reflns_limit_l_max 21
_diffrn_reflns_limit_l_min 0
_diffrn_reflns_number 13225
_diffrn_reflns_theta_full 30.50
_diffrn_reflns_theta_max 30.50
_diffrn_reflns_theta_min 1.39
_diffrn_standards_number 0
_exptl_absorpt_coefficient_mu 3.664
_exptl_absorpt_correction_T_max 0.3982
_exptl_absorpt_correction_T_min 0.2728
_exptl_absorpt_correction_type multi-scan
_exptl_absorpt_process_details 'SADABS, Bruker'
_exptl_crystal_colour colourless
_exptl_crystal_density_diffrn 1.727
_exptl_crystal_density_method 'not measured'
_exptl_crystal_description block
_exptl_crystal_F_000 1136
_exptl_crystal_size_max 0.48
_exptl_crystal_size_mid 0.40
_exptl_crystal_size_min 0.31
_platon_squeeze_details
;
;
_refine_diff_density_max 1.567
_refine_diff_density_min -1.014
_refine_diff_density_rms 0.089
_refine_ls_extinction_method none
_refine_ls_goodness_of_fit_ref 1.093
_refine_ls_hydrogen_treatment constr
_refine_ls_matrix_type full
_refine_ls_number_parameters 466
_refine_ls_number_reflns 13225
_refine_ls_number_restraints 0
_refine_ls_restrained_S_all 1.093
_refine_ls_R_factor_all 0.0232
_refine_ls_R_factor_gt 0.0209
_refine_ls_shift/su_max 0.005
_refine_ls_shift/su_mean 0.000
_refine_ls_structure_factor_coef Fsqd
_refine_ls_weighting_details 'calc w=1/[\s^2^(Fo^2^)+(0.0268P)^2^+2.1378P] where P=(Fo^2^+2Fc^2^)/3'
_refine_ls_weighting_scheme calc
_refine_ls_wR_factor_gt 0.0553
_refine_ls_wR_factor_ref 0.0567
_reflns_number_gt 12404
_reflns_number_total 13225
_reflns_threshold_expression >2sigma(I)
_cod_data_source_file nchem.1088-s15.cif
_cod_data_source_block n0740
_cod_depositor_comments
;
The following automatic conversions were performed:

'_symmetry_cell_setting' value 'Triclinic' changed to 'triclinic'
according to /home/saulius/struct/CIF-dictionaries/cif_core.dic
dictionary named 'cif_core.dic' version 2.4.1 from 2010-06-29.

Automatic conversion script
Id: cif_fix_values 1891 2012-01-12 08:04:46Z andrius 
;
_cod_original_sg_symbol_H-M P-1
_cod_database_code 1507964

loop_
_symmetry_equiv_pos_as_xyz
'x, y, z'
'-x, -y, -z'

loop_
_atom_site_label
_atom_site_type_symbol
_atom_site_fract_x
_atom_site_fract_y
_atom_site_fract_z
_atom_site_U_iso_or_equiv
_atom_site_adp_type
_atom_site_occupancy
_atom_site_symmetry_multiplicity
_atom_site_calc_flag
_atom_site_refinement_flags
Pt1 Pt 0.710182(6) 0.710772(6) 0.267244(5) 0.01728(3) Uani 1 1 d .
S1 S 0.50076(5) 0.74881(5) 0.35065(4) 0.02742(11) Uani 1 1 d .
S2 S 0.73219(5) 0.52635(4) 0.23701(4) 0.02586(10) Uani 1 1 d .
P1 P 0.68465(4) 0.88783(4) 0.29183(3) 0.01712(9) Uani 1 1 d .
P2 P 0.91041(4) 0.66762(4) 0.19193(3) 0.01596(8) Uani 1 1 d .
F1 F 0.63473(15) 0.81694(16) 0.60134(14) 0.0569(5) Uani 1 1 d .
F2 F 0.57558(16) 0.66904(15) 0.66157(12) 0.0502(4) Uani 1 1 d .
F3 F 0.47129(12) 0.79228(11) 0.57800(9) 0.0311(3) Uani 1 1 d .
F4 F 0.65951(15) 0.68272(14) 0.50786(11) 0.0461(4) Uani 1 1 d .
F5 F 0.33115(15) 0.33764(15) 0.09936(14) 0.0516(4) Uani 1 1 d .
F6 F 0.15262(14) 0.33289(14) 0.08681(12) 0.0426(4) Uani 1 1 d .
F7 F 0.3196(2) 0.2850(2) -0.03374(17) 0.0816(7) Uani 1 1 d .
F8 F 0.23324(16) 0.45981(15) 0.00999(11) 0.0465(4) Uani 1 1 d .
C1 C 0.44997(19) 0.89360(19) 0.38045(15) 0.0272(4) Uani 1 1 d .
H1A H 0.4203 0.9372 0.3328 0.033 Uiso 1 1 calc R
H1B H 0.3843 0.9067 0.4368 0.033 Uiso 1 1 calc R
C2 C 0.55328(19) 0.92654(17) 0.39179(13) 0.0234(4) Uani 1 1 d .
H2A H 0.5744 0.8915 0.4456 0.028 Uiso 1 1 calc R
H2B H 0.5284 1.0046 0.4003 0.028 Uiso 1 1 calc R
C3 C 0.3985(2) 0.7457(3) 0.2826(2) 0.0433(6) Uani 1 1 d .
C4 C 0.4181(3) 0.6260(3) 0.2672(4) 0.0813(15) Uani 1 1 d .
H4A H 0.3656 0.6199 0.2339 0.122 Uiso 1 1 calc R
H4B H 0.4004 0.5899 0.3251 0.122 Uiso 1 1 calc R
H4C H 0.5007 0.5928 0.2331 0.122 Uiso 1 1 calc R
C5 C 0.2691(2) 0.7963(3) 0.3434(2) 0.0478(7) Uani 1 1 d .
H5A H 0.2557 0.8722 0.3516 0.072 Uiso 1 1 calc R
H5B H 0.2583 0.7604 0.4017 0.072 Uiso 1 1 calc R
H5C H 0.2126 0.7878 0.3149 0.072 Uiso 1 1 calc R
C6 C 0.4247(3) 0.8068(4) 0.1939(2) 0.0687(12) Uani 1 1 d .
H6A H 0.3665 0.8091 0.1630 0.103 Uiso 1 1 calc R
H6B H 0.5044 0.7707 0.1562 0.103 Uiso 1 1 calc R
H6C H 0.4200 0.8795 0.2060 0.103 Uiso 1 1 calc R
C7 C 0.64687(17) 0.97713(16) 0.20077(13) 0.0203(3) Uani 1 1 d .
C8 C 0.6024(2) 1.09005(18) 0.21496(15) 0.0276(4) Uani 1 1 d .
H8 H 0.5985 1.1188 0.2691 0.033 Uiso 1 1 calc R
C9 C 0.5645(2) 1.1582(2) 0.14770(17) 0.0357(5) Uani 1 1 d .
H9 H 0.5338 1.2329 0.1571 0.043 Uiso 1 1 calc R
C10 C 0.5721(2) 1.1153(2) 0.06610(17) 0.0360(5) Uani 1 1 d .
H10 H 0.5456 1.1614 0.0215 0.043 Uiso 1 1 calc R
C11 C 0.6185(2) 1.0050(2) 0.05087(15) 0.0317(5) Uani 1 1 d .
H11 H 0.6251 0.9770 -0.0044 0.038 Uiso 1 1 calc R
C12 C 0.65559(19) 0.93512(19) 0.11849(14) 0.0249(4) Uani 1 1 d .
H12 H 0.6861 0.8605 0.1085 0.030 Uiso 1 1 calc R
C13 C 0.79693(18) 0.92787(16) 0.32322(14) 0.0213(4) Uani 1 1 d .
C14 C 0.8631(2) 0.98968(19) 0.26499(16) 0.0277(4) Uani 1 1 d .
H14 H 0.8526 1.0088 0.2076 0.033 Uiso 1 1 calc R
C15 C 0.9457(2) 1.0234(2) 0.29217(19) 0.0350(5) Uani 1 1 d .
H15 H 0.9898 1.0651 0.2530 0.042 Uiso 1 1 calc R
C16 C 0.9616(2) 0.9948(2) 0.3772(2) 0.0392(6) Uani 1 1 d .
H16 H 1.0164 1.0175 0.3953 0.047 Uiso 1 1 calc R
C17 C 0.8961(3) 0.9324(2) 0.4355(2) 0.0415(6) Uani 1 1 d .
H17 H 0.9077 0.9127 0.4925 0.050 Uiso 1 1 calc R
C18 C 0.8131(2) 0.89917(19) 0.40935(16) 0.0309(5) Uani 1 1 d .
H18 H 0.7685 0.8580 0.4490 0.037 Uiso 1 1 calc R
C19 C 0.88726(19) 0.47058(17) 0.16465(15) 0.0252(4) Uani 1 1 d .
H19A H 0.9383 0.4312 0.2021 0.030 Uiso 1 1 calc R
H19B H 0.8893 0.4200 0.1214 0.030 Uiso 1 1 calc R
C20 C 0.93502(18) 0.56076(16) 0.11367(13) 0.0209(4) Uani 1 1 d .
H20A H 0.8943 0.5908 0.0676 0.025 Uiso 1 1 calc R
H20B H 1.0207 0.5317 0.0832 0.025 Uiso 1 1 calc R
C21 C 0.7320(3) 0.4297(2) 0.33739(18) 0.0396(6) Uani 1 1 d .
C22 C 0.8183(4) 0.4384(3) 0.3877(2) 0.0535(8) Uani 1 1 d .
H22A H 0.7920 0.5100 0.4127 0.080 Uiso 1 1 calc R
H22B H 0.8981 0.4250 0.3460 0.080 Uiso 1 1 calc R
H22C H 0.8193 0.3857 0.4361 0.080 Uiso 1 1 calc R
C23 C 0.7664(3) 0.3161(2) 0.2973(2) 0.0437(6) Uani 1 1 d .
H23A H 0.7590 0.2639 0.3460 0.066 Uiso 1 1 calc R
H23B H 0.8483 0.2970 0.2587 0.066 Uiso 1 1 calc R
H23C H 0.7135 0.3162 0.2623 0.066 Uiso 1 1 calc R
C24 C 0.6045(3) 0.4589(2) 0.3999(2) 0.0614(10) Uani 1 1 d .
H24A H 0.5504 0.4575 0.3664 0.092 Uiso 1 1 calc R
H24B H 0.5828 0.5304 0.4239 0.092 Uiso 1 1 calc R
H24C H 0.5991 0.4074 0.4492 0.092 Uiso 1 1 calc R
C25 C 1.00371(17) 0.61048(15) 0.26646(12) 0.0183(3) Uani 1 1 d .
C26 C 0.95932(19) 0.63317(18) 0.35934(14) 0.0249(4) Uani 1 1 d .
H26 H 0.8802 0.6764 0.3838 0.030 Uiso 1 1 calc R
C27 C 1.0330(2) 0.5913(2) 0.41575(15) 0.0312(5) Uani 1 1 d .
H27 H 1.0042 0.6086 0.4774 0.037 Uiso 1 1 calc R
C28 C 1.1497(2) 0.5238(2) 0.37969(15) 0.0301(5) Uani 1 1 d .
H28 H 1.1984 0.4943 0.4176 0.036 Uiso 1 1 calc R
C29 C 1.19398(19) 0.50010(18) 0.28714(15) 0.0255(4) Uani 1 1 d .
H29 H 1.2720 0.4543 0.2633 0.031 Uiso 1 1 calc R
C30 C 1.12207(17) 0.54459(17) 0.23016(13) 0.0212(4) Uani 1 1 d .
H30 H 1.1527 0.5305 0.1679 0.025 Uiso 1 1 calc R
C31 C 0.98128(17) 0.76062(16) 0.11773(13) 0.0202(3) Uani 1 1 d .
C32 C 1.0640(2) 0.79747(19) 0.14114(16) 0.0276(4) Uani 1 1 d .
H32 H 1.0763 0.7812 0.1982 0.033 Uiso 1 1 calc R
C33 C 1.1286(2) 0.8589(2) 0.07878(19) 0.0376(6) Uani 1 1 d .
H33 H 1.1834 0.8840 0.0947 0.045 Uiso 1 1 calc R
C34 C 1.1113(3) 0.8826(2) -0.00653(19) 0.0433(6) Uani 1 1 d .
H34 H 1.1555 0.9223 -0.0484 0.052 Uiso 1 1 calc R
C35 C 1.0277(3) 0.8470(3) -0.02947(18) 0.0422(6) Uani 1 1 d .
H35 H 1.0157 0.8634 -0.0867 0.051 Uiso 1 1 calc R
C36 C 0.9618(2) 0.7870(2) 0.03216(15) 0.0297(4) Uani 1 1 d .
H36 H 0.9050 0.7644 0.0167 0.036 Uiso 1 1 calc R
B1 B 0.5848(2) 0.7373(2) 0.58767(18) 0.0299(5) Uani 1 1 d .
B2 B 0.2615(3) 0.3516(3) 0.0392(2) 0.0374(6) Uani 1 1 d .

loop_
_atom_site_aniso_label
_atom_site_aniso_U_11
_atom_site_aniso_U_22
_atom_site_aniso_U_33
_atom_site_aniso_U_23
_atom_site_aniso_U_13
_atom_site_aniso_U_12
Pt1 0.01461(4) 0.01825(4) 0.01779(4) -0.00466(2) -0.00216(2) -0.00441(3)
S1 0.0167(2) 0.0322(3) 0.0310(3) -0.0083(2) -0.00090(19) -0.00756(19)
S2 0.0255(2) 0.0231(2) 0.0270(2) -0.00813(19) 0.00124(19) -0.01083(19)
P1 0.0174(2) 0.0172(2) 0.0161(2) -0.00266(16) -0.00576(17) -0.00261(17)
P2 0.01495(19) 0.0179(2) 0.01389(19) -0.00162(16) -0.00336(16) -0.00366(16)
F1 0.0332(8) 0.0640(12) 0.0753(13) -0.0329(10) -0.0041(8) -0.0183(8)
F2 0.0491(9) 0.0513(10) 0.0411(9) 0.0096(7) -0.0218(8) 0.0026(8)
F3 0.0262(6) 0.0320(7) 0.0299(7) 0.0027(5) -0.0083(5) -0.0026(5)
F4 0.0400(8) 0.0477(9) 0.0369(8) -0.0181(7) -0.0063(7) 0.0062(7)
F5 0.0353(8) 0.0478(10) 0.0791(13) -0.0127(9) -0.0325(9) -0.0036(7)
F6 0.0313(7) 0.0518(10) 0.0485(9) -0.0031(7) -0.0160(7) -0.0125(7)
F7 0.0737(15) 0.0824(16) 0.0745(15) -0.0557(13) 0.0064(12) -0.0147(13)
F8 0.0507(10) 0.0507(10) 0.0378(8) -0.0003(7) -0.0103(7) -0.0175(8)
C1 0.0193(9) 0.0298(11) 0.0245(10) -0.0041(8) -0.0012(7) -0.0001(8)
C2 0.0250(9) 0.0221(9) 0.0180(8) -0.0044(7) -0.0036(7) -0.0012(8)
C3 0.0212(10) 0.0646(19) 0.0473(15) -0.0164(13) -0.0062(10) -0.0162(11)
C4 0.0398(17) 0.079(3) 0.140(4) -0.051(3) -0.035(2) -0.0150(17)
C5 0.0185(10) 0.071(2) 0.0515(16) -0.0035(14) -0.0059(10) -0.0139(12)
C6 0.0468(17) 0.145(4) 0.0315(14) -0.0087(18) -0.0117(13) -0.050(2)
C7 0.0171(8) 0.0232(9) 0.0192(8) -0.0006(7) -0.0065(7) -0.0029(7)
C8 0.0295(10) 0.0246(10) 0.0237(10) -0.0011(8) -0.0075(8) -0.0011(8)
C9 0.0366(12) 0.0286(11) 0.0326(12) 0.0036(9) -0.0109(10) 0.0025(10)
C10 0.0304(11) 0.0442(14) 0.0289(11) 0.0088(10) -0.0141(9) -0.0027(10)
C11 0.0294(10) 0.0464(14) 0.0223(10) 0.0014(9) -0.0119(8) -0.0115(10)
C12 0.0237(9) 0.0297(10) 0.0227(9) -0.0040(8) -0.0089(8) -0.0067(8)
C13 0.0232(9) 0.0185(9) 0.0245(9) -0.0043(7) -0.0116(7) -0.0035(7)
C14 0.0280(10) 0.0284(11) 0.0303(10) -0.0004(8) -0.0122(9) -0.0097(8)
C15 0.0326(11) 0.0341(12) 0.0453(14) -0.0024(10) -0.0156(10) -0.0147(10)
C16 0.0407(13) 0.0362(13) 0.0537(16) -0.0076(11) -0.0281(12) -0.0129(11)
C17 0.0538(16) 0.0424(14) 0.0437(14) 0.0011(11) -0.0339(13) -0.0167(12)
C18 0.0403(12) 0.0294(11) 0.0315(11) 0.0030(9) -0.0204(10) -0.0132(10)
C19 0.0250(9) 0.0219(9) 0.0246(9) -0.0072(7) -0.0013(8) -0.0051(8)
C20 0.0217(8) 0.0231(9) 0.0166(8) -0.0052(7) -0.0040(7) -0.0049(7)
C21 0.0543(16) 0.0236(11) 0.0314(12) -0.0026(9) 0.0060(11) -0.0159(11)
C22 0.095(3) 0.0416(16) 0.0316(13) 0.0091(11) -0.0204(15) -0.0319(17)
C23 0.0541(16) 0.0234(11) 0.0462(15) -0.0065(10) 0.0026(13) -0.0165(11)
C24 0.064(2) 0.0309(14) 0.0573(19) -0.0042(13) 0.0281(16) -0.0135(14)
C25 0.0185(8) 0.0190(8) 0.0167(8) -0.0004(6) -0.0055(7) -0.0044(7)
C26 0.0250(9) 0.0271(10) 0.0175(9) -0.0010(7) -0.0048(7) -0.0017(8)
C27 0.0353(11) 0.0369(12) 0.0169(9) 0.0005(8) -0.0088(8) -0.0038(10)
C28 0.0318(11) 0.0333(11) 0.0254(10) 0.0035(9) -0.0154(9) -0.0042(9)
C29 0.0212(9) 0.0258(10) 0.0279(10) -0.0014(8) -0.0094(8) -0.0023(8)
C30 0.0197(8) 0.0237(9) 0.0191(8) -0.0030(7) -0.0052(7) -0.0043(7)
C31 0.0176(8) 0.0214(9) 0.0187(8) 0.0007(7) -0.0021(7) -0.0051(7)
C32 0.0253(10) 0.0310(11) 0.0292(10) 0.0063(8) -0.0113(8) -0.0108(8)
C33 0.0309(11) 0.0447(14) 0.0437(14) 0.0131(11) -0.0132(10) -0.0222(11)
C34 0.0391(13) 0.0516(16) 0.0403(14) 0.0192(12) -0.0075(11) -0.0251(12)
C35 0.0484(15) 0.0565(17) 0.0263(11) 0.0164(11) -0.0121(11) -0.0261(13)
C36 0.0326(11) 0.0370(12) 0.0236(10) 0.0070(9) -0.0106(9) -0.0159(10)
B1 0.0252(11) 0.0303(12) 0.0304(12) -0.0069(10) -0.0073(10) -0.0019(10)
B2 0.0336(13) 0.0461(16) 0.0342(14) -0.0157(12) -0.0075(11) -0.0117(12)

loop_
_atom_type_symbol
_atom_type_description
_atom_type_scat_dispersion_real
_atom_type_scat_dispersion_imag
_atom_type_scat_source
C C 0.0033 0.0016 'International Tables Vol C Tables 4.2.6.8 and 6.1.1.4'
H H 0.0000 0.0000 'International Tables Vol C Tables 4.2.6.8 and 6.1.1.4'
B B 0.0013 0.0007 'International Tables Vol C Tables 4.2.6.8 and 6.1.1.4'
F F 0.0171 0.0103 'International Tables Vol C Tables 4.2.6.8 and 6.1.1.4'
P P 0.1023 0.0942 'International Tables Vol C Tables 4.2.6.8 and 6.1.1.4'
S S 0.1246 0.1234 'International Tables Vol C Tables 4.2.6.8 and 6.1.1.4'
Pt Pt -1.7033 8.3905 'International Tables Vol C Tables 4.2.6.8 and 6.1.1.4'
Cl Cl 0.1484 0.1585 'International Tables Vol C Tables 4.2.6.8 and 6.1.1.4'

loop_
_geom_angle_atom_site_label_1
_geom_angle_atom_site_label_2
_geom_angle_atom_site_label_3
_geom_angle
P2 Pt1 P1 96.208(17)
P2 Pt1 S1 177.390(19)
P1 Pt1 S1 85.632(19)
P2 Pt1 S2 84.651(18)
P1 Pt1 S2 177.629(18)
S1 Pt1 S2 93.583(19)
C1 S1 C3 101.58(12)
C1 S1 Pt1 105.16(7)
C3 S1 Pt1 115.49(9)
C19 S2 C21 100.69(11)
C19 S2 Pt1 106.01(7)
C21 S2 Pt1 115.97(8)
C7 P1 C13 107.08(9)
C7 P1 C2 106.21(9)
C13 P1 C2 102.56(10)
C7 P1 Pt1 113.33(7)
C13 P1 Pt1 121.19(7)
C2 P1 Pt1 104.94(7)
C25 P2 C31 105.29(9)
C25 P2 C20 107.15(9)
C31 P2 C20 102.39(9)
C25 P2 Pt1 112.48(6)
C31 P2 Pt1 123.95(7)
C20 P2 Pt1 104.10(7)
C2 C1 S1 110.19(14)
C2 C1 H1A 109.6
S1 C1 H1A 109.6
C2 C1 H1B 109.6
S1 C1 H1B 109.6
H1A C1 H1B 108.1
C1 C2 P1 110.50(14)
C1 C2 H2A 109.6
P1 C2 H2A 109.6
C1 C2 H2B 109.6
P1 C2 H2B 109.6
H2A C2 H2B 108.1
C6 C3 C4 111.8(3)
C6 C3 C5 111.7(3)
C4 C3 C5 109.3(3)
C6 C3 S1 111.45(19)
C4 C3 S1 106.2(2)
C5 C3 S1 106.09(19)
C3 C4 H4A 109.5
C3 C4 H4B 109.5
H4A C4 H4B 109.5
C3 C4 H4C 109.5
H4A C4 H4C 109.5
H4B C4 H4C 109.5
C3 C5 H5A 109.5
C3 C5 H5B 109.5
H5A C5 H5B 109.5
C3 C5 H5C 109.5
H5A C5 H5C 109.5
H5B C5 H5C 109.5
C3 C6 H6A 109.5
C3 C6 H6B 109.5
H6A C6 H6B 109.5
C3 C6 H6C 109.5
H6A C6 H6C 109.5
H6B C6 H6C 109.5
C12 C7 C8 119.77(19)
C12 C7 P1 120.66(16)
C8 C7 P1 119.49(15)
C9 C8 C7 119.6(2)
C9 C8 H8 120.2
C7 C8 H8 120.2
C8 C9 C10 120.2(2)
C8 C9 H9 119.9
C10 C9 H9 119.9
C11 C10 C9 120.5(2)
C11 C10 H10 119.8
C9 C10 H10 119.8
C10 C11 C12 120.0(2)
C10 C11 H11 120.0
C12 C11 H11 120.0
C7 C12 C11 120.0(2)
C7 C12 H12 120.0
C11 C12 H12 120.0
C14 C13 C18 119.73(19)
C14 C13 P1 121.19(15)
C18 C13 P1 119.03(17)
C13 C14 C15 120.2(2)
C13 C14 H14 119.9
C15 C14 H14 119.9
C16 C15 C14 120.0(2)
C16 C15 H15 120.0
C14 C15 H15 120.0
C15 C16 C17 120.0(2)
C15 C16 H16 120.0
C17 C16 H16 120.0
C16 C17 C18 120.4(2)
C16 C17 H17 119.8
C18 C17 H17 119.8
C17 C18 C13 119.7(2)
C17 C18 H18 120.2
C13 C18 H18 120.2
C20 C19 S2 110.43(14)
C20 C19 H19A 109.6
S2 C19 H19A 109.6
C20 C19 H19B 109.6
S2 C19 H19B 109.6
H19A C19 H19B 108.1
C19 C20 P2 110.45(13)
C19 C20 H20A 109.6
P2 C20 H20A 109.6
C19 C20 H20B 109.6
P2 C20 H20B 109.6
H20A C20 H20B 108.1
C24 C21 C22 110.3(3)
C24 C21 C23 109.7(2)
C22 C21 C23 112.6(3)
C24 C21 S2 107.0(2)
C22 C21 S2 111.60(18)
C23 C21 S2 105.46(18)
C21 C22 H22A 109.5
C21 C22 H22B 109.5
H22A C22 H22B 109.5
C21 C22 H22C 109.5
H22A C22 H22C 109.5
H22B C22 H22C 109.5
C21 C23 H23A 109.5
C21 C23 H23B 109.5
H23A C23 H23B 109.5
C21 C23 H23C 109.5
H23A C23 H23C 109.5
H23B C23 H23C 109.5
C21 C24 H24A 109.5
C21 C24 H24B 109.5
H24A C24 H24B 109.5
C21 C24 H24C 109.5
H24A C24 H24C 109.5
H24B C24 H24C 109.5
C26 C25 C30 119.81(17)
C26 C25 P2 120.56(15)
C30 C25 P2 119.62(14)
C27 C26 C25 120.1(2)
C27 C26 H26 119.9
C25 C26 H26 119.9
C28 C27 C26 119.8(2)
C28 C27 H27 120.1
C26 C27 H27 120.1
C27 C28 C29 120.17(19)
C27 C28 H28 119.9
C29 C28 H28 119.9
C30 C29 C28 120.15(19)
C30 C29 H29 119.9
C28 C29 H29 119.9
C29 C30 C25 119.87(18)
C29 C30 H30 120.1
C25 C30 H30 120.1
C32 C31 C36 119.65(19)
C32 C31 P2 120.48(15)
C36 C31 P2 119.57(16)
C31 C32 C33 120.0(2)
C31 C32 H32 120.0
C33 C32 H32 120.0
C34 C33 C32 120.2(2)
C34 C33 H33 119.9
C32 C33 H33 119.9
C33 C34 C35 119.8(2)
C33 C34 H34 120.1
C35 C34 H34 120.1
C36 C35 C34 120.6(2)
C36 C35 H35 119.7
C34 C35 H35 119.7
C35 C36 C31 119.7(2)
C35 C36 H36 120.1
C31 C36 H36 120.1
F2 B1 F4 112.1(2)
F2 B1 F3 110.5(2)
F4 B1 F3 110.2(2)
F2 B1 F1 109.4(2)
F4 B1 F1 107.5(2)
F3 B1 F1 106.9(2)
F7 B2 F6 110.7(2)
F7 B2 F8 109.8(3)
F6 B2 F8 106.6(2)
F7 B2 F5 111.9(3)
F6 B2 F5 108.4(2)
F8 B2 F5 109.2(2)

loop_
_geom_bond_atom_site_label_1
_geom_bond_atom_site_label_2
_geom_bond_distance
Pt1 P2 2.2691(5)
Pt1 P1 2.2717(5)
Pt1 S1 2.3942(5)
Pt1 S2 2.3973(5)
S1 C1 1.839(2)
S1 C3 1.871(3)
S2 C19 1.829(2)
S2 C21 1.890(3)
P1 C7 1.804(2)
P1 C13 1.812(2)
P1 C2 1.823(2)
P2 C25 1.8060(19)
P2 C31 1.811(2)
P2 C20 1.821(2)
F1 B1 1.413(3)
F2 B1 1.369(3)
F3 B1 1.389(3)
F4 B1 1.387(3)
F5 B2 1.402(3)
F6 B2 1.389(3)
F7 B2 1.354(3)
F8 B2 1.397(4)
C1 C2 1.513(3)
C1 H1A 0.9700
C1 H1B 0.9700
C2 H2A 0.9700
C2 H2B 0.9700
C3 C6 1.506(5)
C3 C4 1.525(5)
C3 C5 1.536(4)
C4 H4A 0.9600
C4 H4B 0.9600
C4 H4C 0.9600
C5 H5A 0.9600
C5 H5B 0.9600
C5 H5C 0.9600
C6 H6A 0.9600
C6 H6B 0.9600
C6 H6C 0.9600
C7 C12 1.391(3)
C7 C8 1.406(3)
C8 C9 1.386(3)
C8 H8 0.9300
C9 C10 1.391(4)
C9 H9 0.9300
C10 C11 1.376(4)
C10 H10 0.9300
C11 C12 1.397(3)
C11 H11 0.9300
C12 H12 0.9300
C13 C14 1.384(3)
C13 C18 1.397(3)
C14 C15 1.397(3)
C14 H14 0.9300
C15 C16 1.379(4)
C15 H15 0.9300
C16 C17 1.386(4)
C16 H16 0.9300
C17 C18 1.390(3)
C17 H17 0.9300
C18 H18 0.9300
C19 C20 1.512(3)
C19 H19A 0.9700
C19 H19B 0.9700
C20 H20A 0.9700
C20 H20B 0.9700
C21 C24 1.506(4)
C21 C22 1.521(5)
C21 C23 1.537(3)
C22 H22A 0.9600
C22 H22B 0.9600
C22 H22C 0.9600
C23 H23A 0.9600
C23 H23B 0.9600
C23 H23C 0.9600
C24 H24A 0.9600
C24 H24B 0.9600
C24 H24C 0.9600
C25 C26 1.391(3)
C25 C30 1.396(3)
C26 C27 1.391(3)
C26 H26 0.9300
C27 C28 1.388(3)
C27 H27 0.9300
C28 C29 1.389(3)
C28 H28 0.9300
C29 C30 1.387(3)
C29 H29 0.9300
C30 H30 0.9300
C31 C32 1.392(3)
C31 C36 1.401(3)
C32 C33 1.398(3)
C32 H32 0.9300
C33 C34 1.384(4)
C33 H33 0.9300
C34 C35 1.389(4)
C34 H34 0.9300
C35 C36 1.388(3)
C35 H35 0.9300
C36 H36 0.9300

loop_
_geom_torsion_atom_site_label_1
_geom_torsion_atom_site_label_2
_geom_torsion_atom_site_label_3
_geom_torsion_atom_site_label_4
_geom_torsion
P2 Pt1 S1 C1 135.7(4)
P1 Pt1 S1 C1 0.83(8)
S2 Pt1 S1 C1 -176.93(8)
P2 Pt1 S1 C3 -113.2(4)
P1 Pt1 S1 C3 111.90(12)
S2 Pt1 S1 C3 -65.86(12)
P2 Pt1 S2 C19 -5.38(8)
P1 Pt1 S2 C19 106.0(4)
S1 Pt1 S2 C19 176.54(8)
P2 Pt1 S2 C21 105.38(11)
P1 Pt1 S2 C21 -143.3(4)
S1 Pt1 S2 C21 -72.70(11)
P2 Pt1 P1 C7 89.10(7)
S1 Pt1 P1 C7 -92.76(7)
S2 Pt1 P1 C7 -22.0(4)
P2 Pt1 P1 C13 -40.32(8)
S1 Pt1 P1 C13 137.82(8)
S2 Pt1 P1 C13 -151.4(4)
P2 Pt1 P1 C2 -155.45(7)
S1 Pt1 P1 C2 22.69(7)
S2 Pt1 P1 C2 93.4(4)
P1 Pt1 P2 C25 94.49(7)
S1 Pt1 P2 C25 -40.3(4)
S2 Pt1 P2 C25 -87.74(7)
P1 Pt1 P2 C31 -34.02(8)
S1 Pt1 P2 C31 -168.8(4)
S2 Pt1 P2 C31 143.76(8)
P1 Pt1 P2 C20 -149.86(7)
S1 Pt1 P2 C20 75.4(4)
S2 Pt1 P2 C20 27.92(7)
C3 S1 C1 C2 -151.04(16)
Pt1 S1 C1 C2 -30.34(16)
S1 C1 C2 P1 52.46(18)
C7 P1 C2 C1 70.78(16)
C13 P1 C2 C1 -177.00(15)
Pt1 P1 C2 C1 -49.51(15)
C1 S1 C3 C6 67.1(3)
Pt1 S1 C3 C6 -46.0(3)
C1 S1 C3 C4 -170.8(2)
Pt1 S1 C3 C4 76.0(3)
C1 S1 C3 C5 -54.6(2)
Pt1 S1 C3 C5 -167.78(18)
C13 P1 C7 C12 125.40(17)
C2 P1 C7 C12 -125.55(17)
Pt1 P1 C7 C12 -10.86(19)
C13 P1 C7 C8 -57.81(19)
C2 P1 C7 C8 51.23(19)
Pt1 P1 C7 C8 165.92(15)
C12 C7 C8 C9 1.8(3)
P1 C7 C8 C9 -174.97(19)
C7 C8 C9 C10 -1.0(4)
C8 C9 C10 C11 -0.7(4)
C9 C10 C11 C12 1.6(4)
C8 C7 C12 C11 -1.0(3)
P1 C7 C12 C11 175.79(17)
C10 C11 C12 C7 -0.7(3)
C7 P1 C13 C14 -18.7(2)
C2 P1 C13 C14 -130.30(18)
Pt1 P1 C13 C14 113.36(17)
C7 P1 C13 C18 158.71(17)
C2 P1 C13 C18 47.13(19)
Pt1 P1 C13 C18 -69.20(19)
C18 C13 C14 C15 -0.1(3)
P1 C13 C14 C15 177.35(18)
C13 C14 C15 C16 0.2(4)
C14 C15 C16 C17 0.2(4)
C15 C16 C17 C18 -0.7(4)
C16 C17 C18 C13 0.8(4)
C14 C13 C18 C17 -0.4(4)
P1 C13 C18 C17 -177.9(2)
C21 S2 C19 C20 -145.50(16)
Pt1 S2 C19 C20 -24.31(16)
S2 C19 C20 P2 50.36(17)
C25 P2 C20 C19 66.40(16)
C31 P2 C20 C19 176.90(14)
Pt1 P2 C20 C19 -52.95(15)
C19 S2 C21 C24 -174.5(2)
Pt1 S2 C21 C24 71.7(2)
C19 S2 C21 C22 64.8(2)
Pt1 S2 C21 C22 -49.0(2)
C19 S2 C21 C23 -57.8(2)
Pt1 S2 C21 C23 -171.60(16)
C31 P2 C25 C26 113.28(18)
C20 P2 C25 C26 -138.23(17)
Pt1 P2 C25 C26 -24.42(19)
C31 P2 C25 C30 -65.57(18)
C20 P2 C25 C30 42.92(18)
Pt1 P2 C25 C30 156.73(14)
C30 C25 C26 C27 0.7(3)
P2 C25 C26 C27 -178.13(18)
C25 C26 C27 C28 -2.2(4)
C26 C27 C28 C29 1.6(4)
C27 C28 C29 C30 0.5(4)
C28 C29 C30 C25 -2.0(3)
C26 C25 C30 C29 1.4(3)
P2 C25 C30 C29 -179.72(16)
C25 P2 C31 C32 -17.8(2)
C20 P2 C31 C32 -129.67(18)
Pt1 P2 C31 C32 113.67(16)
C25 P2 C31 C36 155.86(17)
C20 P2 C31 C36 43.96(19)
Pt1 P2 C31 C36 -72.70(19)
C36 C31 C32 C33 -1.1(3)
P2 C31 C32 C33 172.57(19)
C31 C32 C33 C34 -0.5(4)
C32 C33 C34 C35 1.3(5)
C33 C34 C35 C36 -0.5(5)
C34 C35 C36 C31 -1.1(4)
C32 C31 C36 C35 1.8(4)
P2 C31 C36 C35 -171.8(2)

loop_
_platon_squeeze_void_nr
_platon_squeeze_void_average_x
_platon_squeeze_void_average_y
_platon_squeeze_void_average_z
_platon_squeeze_void_volume
_platon_squeeze_void_count_electrons
_platon_squeeze_void_content
1 0.176 0.164 0.268 98 30 ' '
2 -0.177 0.836 0.732 98 30 ' '
3 0.500 0.500 1.000 140 35 ' '
